data_2011028
loop_
_publ_author_name
'Xu, An-Wu'
'Cai, Yue-Peng'
'Su, Cheng-Yong'
'Liu, Hong-Ke'

_publ_section_title
;
 Tris(2-cyanoethyl)amine
;
_journal_issue 6
_journal_name_full 'Acta Crystallographica Section C'
_journal_page_first e262
_journal_page_last e262
_journal_paper_doi 10.1107/S0108270100006156
_journal_volume 56
_journal_year 2000
_chemical_formula_sum 'C9 H12 N4'
_chemical_formula_weight 176.23
_chemical_name_systematic
;
 ?
;
_space_group_IT_number 33
_symmetry_cell_setting orthorhombic
_symmetry_space_group_name_Hall 'P 2c -2n'
_symmetry_space_group_name_H-M 'P n a 21'
_audit_creation_method SHELXL-97
_cell_angle_alpha 90.00
_cell_angle_beta 90.00
_cell_angle_gamma 90.00
_cell_formula_units_Z 4
_cell_length_a 8.1341(12)
_cell_length_b 13.4171(19)
_cell_length_c 9.2291(14)
_cell_measurement_reflns_used 474
_cell_measurement_temperature 293(2)
_cell_measurement_theta_max 13.14
_cell_measurement_theta_min 3.67
_cell_volume 1007.2(3)
_computing_cell_refinement 'SAINT (Bruker, 1998)'
_computing_data_collection 'SMART (Bruker, 1998)'
_computing_data_reduction 'SHELXTL (Bruker, 1998)'
_computing_molecular_graphics SHELXTL
_computing_publication_material SHELXTL
_computing_structure_refinement 'SHELXL97 (Sheldrick, 1997)'
_computing_structure_solution 'SHELXS97 (Sheldrick, 1997)'
_diffrn_ambient_temperature 293(2)
_diffrn_measured_fraction_theta_full .996
_diffrn_measured_fraction_theta_max .996
_diffrn_measurement_device_type 'Bruker Smart 1K CCD area-detector'
_diffrn_measurement_method '\f and \w'
_diffrn_radiation_monochromator graphite
_diffrn_radiation_source 'fine-focus sealed tube'
_diffrn_radiation_type MoK\a
_diffrn_radiation_wavelength .71073
_diffrn_reflns_av_R_equivalents .021
_diffrn_reflns_av_sigmaI/netI .0242
_diffrn_reflns_limit_h_max 10
_diffrn_reflns_limit_h_min -7
_diffrn_reflns_limit_k_max 17
_diffrn_reflns_limit_k_min -13
_diffrn_reflns_limit_l_max 11
_diffrn_reflns_limit_l_min -11
_diffrn_reflns_number 5674
_diffrn_reflns_theta_full 27.06
_diffrn_reflns_theta_max 27.06
_diffrn_reflns_theta_min 2.68
_diffrn_standards_decay_% none
_exptl_absorpt_coefficient_mu .075
_exptl_absorpt_correction_T_max .996
_exptl_absorpt_correction_T_min .981
_exptl_absorpt_correction_type multi-scan
_exptl_absorpt_process_details '(Blessing, 1995)'
_exptl_crystal_colour Colourless
_exptl_crystal_density_diffrn 1.162
_exptl_crystal_density_method 'not measured'
_exptl_crystal_description Block
_exptl_crystal_F_000 376
_exptl_crystal_size_max .25
_exptl_crystal_size_mid .20
_exptl_crystal_size_min .05
_refine_diff_density_max .095
_refine_diff_density_min -.088
_refine_ls_abs_structure_details 'Flack (1983); 1005 Friedel'
_refine_ls_abs_structure_Flack 0(2)
_refine_ls_extinction_method none
_refine_ls_goodness_of_fit_ref .995
_refine_ls_hydrogen_treatment constr
_refine_ls_matrix_type full
_refine_ls_number_parameters 118
_refine_ls_number_reflns 2178
_refine_ls_number_restraints 1
_refine_ls_restrained_S_all .995
_refine_ls_R_factor_all .047
_refine_ls_R_factor_gt .033
_refine_ls_shift/su_max <0.001
_refine_ls_shift/su_mean .000
_refine_ls_structure_factor_coef Fsqd
_refine_ls_weighting_details 'calc w = 1/[\s^2^(Fo^2^)+(0.0426P)^2^] where P = (Fo^2^+2Fc^2^)/3'
_refine_ls_weighting_scheme calc
_refine_ls_wR_factor_ref .081
_reflns_number_gt 1691
_reflns_number_total 2178
_reflns_threshold_expression I>2\s(I)
_cod_data_source_file qa0267.cif
_cod_data_source_block I
_cod_depositor_comments
;
The following automatic conversions were performed:
'_symmetry_cell_setting' value 'Orthorhombic' changed to 'orthorhombic'
according to '/home/saulius/struct/CIF-dictionaries/cif_core.dic'
dictionary named 'cif_core.dic' version 2.4.1 from 2010-06-29.

Automatic conversion script
Id: cif_fix_enum 1527 2010-12-29 10:47:43Z saulius 

The following automatic conversions were performed:

'_symmetry_cell_setting' value 'Orthorhombic' changed to
'orthorhombic' according to
/home/saulius/struct/CIF-dictionaries/cif_core.dic dictionary named
'cif_core.dic' version 2.4.1 from 2010-06-29.

Automatic conversion script
Id: cif_fix_values 1715 2011-07-08 13:25:40Z adriana 
;
_cod_database_code 2011028
_cod_database_fobs_code 2011028

loop_
_symmetry_equiv_pos_as_xyz
'x, y, z'
'-x, -y, z+1/2'
'x+1/2, -y+1/2, z'
'-x+1/2, y+1/2, z+1/2'

loop_
_atom_site_label
_atom_site_fract_x
_atom_site_fract_y
_atom_site_fract_z
_atom_site_U_iso_or_equiv
_atom_site_adp_type
_atom_site_calc_flag
_atom_site_refinement_flags
_atom_site_occupancy
_atom_site_disorder_assembly
_atom_site_disorder_group
_atom_site_type_symbol
N1 .22719(12) .96841(7) .23400(13) .0447(3) Uani d . 1 . . N
N2 .3196(2) .75500(12) -.0148(2) .1014(6) Uani d . 1 . . N
N3 .0109(2) 1.27562(12) .0459(2) .0923(5) Uani d . 1 . . N
N4 .68069(17) .96697(11) .2505(2) .0767(4) Uani d . 1 . . N
C1 .09911(15) .89195(9) .2309(2) .0538(3) Uani d . 1 . . C
H1A .0309 .9014 .1458 .065 Uiso calc R 1 . . H
H1B .0297 .8989 .3158 .065 Uiso calc R 1 . . H
C2 .17264(19) .78770(10) .2280(2) .0598(4) Uani d . 1 . . C
H2A .2500 .7806 .3073 .072 Uiso calc R 1 . . H
H2B .0860 .7389 .2413 .072 Uiso calc R 1 . . H
C3 .2559(2) .76889(11) .0924(2) .0660(5) Uani d . 1 . . C
C4 .18644(17) 1.05584(10) .14946(17) .0487(3) Uani d . 1 . . C
H4A .1631 1.0348 .0510 .058 Uiso calc R 1 . . H
H4B .2824 1.0987 .1459 .058 Uiso calc R 1 . . H
C5 .03997(17) 1.11792(10) .20426(17) .0550(4) Uani d . 1 . . C
H5A -.0596 1.0782 .1996 .066 Uiso calc R 1 . . H
H5B .0582 1.1365 .3046 .066 Uiso calc R 1 . . H
C6 .0200(2) 1.20680(12) .1174(2) .0633(4) Uani d . 1 . . C
C7 .28214(15) .98861(11) .38171(17) .0511(4) Uani d . 1 . . C
H7A .2988 .9257 .4314 .061 Uiso calc R 1 . . H
H7B .1961 1.0245 .4325 .061 Uiso calc R 1 . . H
C8 .43900(17) 1.04849(11) .38951(17) .0571(4) Uani d . 1 . . C
H8A .4190 1.1143 .3499 .068 Uiso calc R 1 . . H
H8B .4702 1.0564 .4903 .068 Uiso calc R 1 . . H
C9 .57433(19) 1.00265(12) .31120(18) .0540(4) Uani d . 1 . . C

loop_
_atom_site_aniso_label
_atom_site_aniso_U_11
_atom_site_aniso_U_22
_atom_site_aniso_U_33
_atom_site_aniso_U_12
_atom_site_aniso_U_13
_atom_site_aniso_U_23
N1 .0416(5) .0421(6) .0505(7) -.0019(4) .0003(6) -.0011(6)
N2 .1145(15) .0806(11) .1092(15) -.0149(10) .0361(12) -.0322(10)
N3 .1081(13) .0679(9) .1009(13) .0216(9) -.0027(10) .0182(10)
N4 .0545(8) .0909(10) .0846(11) .0023(8) .0007(8) -.0023(9)
C1 .0431(7) .0461(7) .0723(10) -.0011(6) .0031(8) -.0035(8)
C2 .0579(8) .0436(7) .0779(11) -.0024(6) .0067(9) -.0001(8)
C3 .0640(9) .0460(8) .0880(14) -.0039(7) .0071(10) -.0128(8)
C4 .0501(8) .0490(7) .0469(7) -.0019(6) .0013(6) .0014(6)
C5 .0609(8) .0463(7) .0578(10) .0019(6) .0012(7) -.0046(7)
C6 .0697(10) .0490(9) .0712(11) .0085(8) -.0066(9) -.0031(9)
C7 .0496(8) .0545(8) .0494(8) .0031(6) .0058(7) .0021(7)
C8 .0561(9) .0611(9) .0540(9) -.0013(7) -.0046(8) -.0110(7)
C9 .0458(8) .0608(9) .0555(9) -.0047(7) -.0061(7) .0001(7)

loop_
_atom_type_symbol
_atom_type_description
_atom_type_scat_dispersion_real
_atom_type_scat_dispersion_imag
_atom_type_scat_source
C C .0033 .0016 'International Tables Vol C Tables 4.2.6.8 and 6.1.1.4'
H H .0000 .0000 'International Tables Vol C Tables 4.2.6.8 and 6.1.1.4'
N N .0061 .0033 'International Tables Vol C Tables 4.2.6.8 and 6.1.1.4'

loop_
_geom_angle_atom_site_label_1
_geom_angle_atom_site_label_2
_geom_angle_atom_site_label_3
_geom_angle
C4 N1 C7 115.03(11)
C4 N1 C1 113.25(10)
C7 N1 C1 111.51(12)
N1 C1 C2 111.41(11)
C3 C2 C1 111.09(14)
N2 C3 C2 179.0(2)
N1 C4 C5 116.02(12)
C6 C5 C4 110.55(13)
N3 C6 C5 176.85(19)
N1 C7 C8 113.71(11)
C9 C8 C7 113.03(12)
N4 C9 C8 179.66(19)

loop_
_geom_bond_atom_site_label_1
_geom_bond_atom_site_label_2
_geom_bond_site_symmetry_2
_geom_bond_distance
_geom_bond_publ_flag
N1 C4 . 1.4473(18) ?
N1 C7 . 1.4600(19) ?
N1 C1 . 1.4624(15) ?
N2 C3 . 1.133(3) ?
N3 C6 . 1.137(2) ?
N4 C9 . 1.136(2) ?
C1 C2 . 1.5215(19) ?
C2 C3 . 1.445(3) ?
C4 C5 . 1.5391(19) ?
C5 C6 . 1.446(2) ?
C7 C8 . 1.509(2) ?
C8 C9 . 1.453(2) ?

loop_
_cod_related_entry_id
_cod_related_entry_database
_cod_related_entry_code
1 ChemSpider 74031
